data_8103054
loop_
_publ_author_name
'Zhi-Wei Jiao'
'De-Zhong Shen'
'Ru-Ji Wang'
'Guang-Qiu Shen'
'Xiao-Qing Wang'

_publ_section_title
;
 Crystal structure of calcium cadmium borate, Ca6.6Cd1.4(B2O5)4
;
_journal_issue 4
_journal_name_full 'Zeitschrift f\"ur Kristallographie - New Crystal Structures'
_journal_page_first 623
_journal_volume 225
_journal_year 2010
_chemical_formula_moiety 'B8 Cd1.40 O20, 6.6(Ca)'
_chemical_formula_sum 'B8 Ca6.6 Cd1.4 O20'
_chemical_formula_weight 828.38
_space_group_IT_number 14
_symmetry_cell_setting monoclinic
_symmetry_space_group_name_Hall '-P 2ybc'
_symmetry_space_group_name_H-M 'P 1 21/c 1'
_atom_sites_solution_hydrogens none
_atom_sites_solution_primary direct
_atom_sites_solution_secondary difmap
_cell_angle_alpha 90.00
_cell_angle_beta 92.57(3)
_cell_angle_gamma 90.00
_cell_formula_units_Z 1
_cell_length_a 7.1306(18)
_cell_length_b 5.1843(7)
_cell_length_c 11.484(3)
_cell_measurement_reflns_used 40
_cell_measurement_temperature 295(2)
_cell_measurement_theta_max 12.42
_cell_measurement_theta_min 6.60
_cell_volume 424.10(16)
_computing_cell_refinement 'XSCANS (Bruker, 1997)'
_computing_data_collection 'XSCANS (Bruker, 1997)'
_computing_data_reduction 'XSCANS (Bruker, 1997)'
_computing_molecular_graphics 'SHELXTL (Bruker, 1997)'
_computing_publication_material 'SHELXTL (Bruker, 1997)'
_computing_structure_refinement 'SHELXL-97 (Sheldrick, 1997)'
_computing_structure_solution 'SHELXS-97 (Sheldrick, 1990)'
_diffrn_ambient_temperature 295(2)
_diffrn_measured_fraction_theta_full 1.000
_diffrn_measured_fraction_theta_max 1.000
_diffrn_measurement_device_type 'Bruker P4'
_diffrn_measurement_method '\w scans'
_diffrn_radiation_monochromator graphite
_diffrn_radiation_source 'fine-focus sealed tube'
_diffrn_radiation_type MoK\a
_diffrn_radiation_wavelength 0.71073
_diffrn_reflns_av_R_equivalents 0.0397
_diffrn_reflns_av_sigmaI/netI 0.0378
_diffrn_reflns_limit_h_max 10
_diffrn_reflns_limit_h_min -10
_diffrn_reflns_limit_k_max 7
_diffrn_reflns_limit_k_min -7
_diffrn_reflns_limit_l_max 16
_diffrn_reflns_limit_l_min -16
_diffrn_reflns_number 2629
_diffrn_reflns_theta_full 30.00
_diffrn_reflns_theta_max 30.00
_diffrn_reflns_theta_min 2.86
_diffrn_standards_decay_% 0
_diffrn_standards_interval_count 97
_diffrn_standards_number 3
_exptl_absorpt_coefficient_mu 3.883
_exptl_absorpt_correction_T_max 0.460
_exptl_absorpt_correction_T_min 0.169
_exptl_absorpt_correction_type empirical
_exptl_absorpt_process_details 'North, et al., 1968'
_exptl_crystal_colour colorless
_exptl_crystal_density_diffrn 3.243
_exptl_crystal_density_meas ?
_exptl_crystal_density_method 'not measured'
_exptl_crystal_description prism
_exptl_crystal_F_000 399.2
_exptl_crystal_size_max 0.50
_exptl_crystal_size_mid 0.40
_exptl_crystal_size_min 0.20
_refine_diff_density_max 2.814
_refine_diff_density_min -1.092
_refine_diff_density_rms 0.261
_refine_ls_extinction_coef 0.061(4)
_refine_ls_extinction_expression Fc^*^=kFc[1+0.001xFc^2^\l^3^/sin(2\q)]^-1/4^
_refine_ls_extinction_method SHELXL
_refine_ls_goodness_of_fit_ref 1.113
_refine_ls_matrix_type full
_refine_ls_number_parameters 84
_refine_ls_number_reflns 1234
_refine_ls_number_restraints 0
_refine_ls_restrained_S_all 1.113
_refine_ls_R_factor_all 0.0476
_refine_ls_R_factor_gt 0.0472
_refine_ls_shift/su_max 0.002
_refine_ls_shift/su_mean 0.001
_refine_ls_structure_factor_coef Fsqd
_refine_ls_weighting_details 'calc w=1/[\s^2^(Fo^2^)+(0.0100P)^2^+7.0000P] where P=(Fo^2^+2Fc^2^)/3'
_refine_ls_weighting_scheme calc
_refine_ls_wR_factor_gt 0.1156
_refine_ls_wR_factor_ref 0.1158
_reflns_number_gt 1215
_reflns_number_total 1234
_reflns_threshold_expression >2sigma(I)
_cod_data_source_file 710048.cff
_cod_data_source_block jzw-3r
_cod_depositor_comments
;
The following automatic conversions were performed:
'_symmetry_cell_setting' value 'Monoclinic' changed to 'monoclinic'
according to '/home/saulius/struct/CIF-dictionaries/cif_core.dic'
dictionary named 'cif_core.dic' version 2.4.1 from 2010-06-29.

Automatic conversion script
Id: cif_fix_enum 1555 2011-01-17 13:19:09Z saulius 

The following automatic conversions were performed:

'_exptl_crystal_density_meas' value 'none' was changed to '?' - the
value is perceived as not measured.

Automatic conversion script
Id: cif_fix_values 3008 2015-01-20 13:52:24Z robertas 
;
_cod_original_sg_symbol_H-M P2(1)/c
_cod_original_formula_sum 'B8 Ca6.60 Cd1.40 O20'
_cod_database_code 8103054

loop_
_symmetry_equiv_pos_as_xyz
'x, y, z'
'-x, y+1/2, -z+1/2'
'-x, -y, -z'
'x, -y-1/2, z-1/2'

loop_
_atom_site_label
_atom_site_type_symbol
_atom_site_fract_x
_atom_site_fract_y
_atom_site_fract_z
_atom_site_U_iso_or_equiv
_atom_site_adp_type
_atom_site_occupancy
_atom_site_symmetry_multiplicity
_atom_site_calc_flag
_atom_site_refinement_flags
_atom_site_disorder_assembly
_atom_site_disorder_group
Cd1 Cd 0.61538(8) 0.92817(12) 0.36540(5) 0.0123(2) Uani 0.35(1) 1 d P . .
Ca1 Ca 0.61538(8) 0.92817(12) 0.36540(5) 0.0123(2) Uani 0.65(1) 1 d P . .
Ca2 Ca 0.87695(13) 0.39802(19) 0.16168(9) 0.0144(3) Uani 1 1 d . . .
O1 O 0.7750(7) 0.4170(9) 0.5177(4) 0.0277(9) Uani 1 1 d . . .
O2 O 0.5911(6) 0.4284(9) 0.6770(4) 0.0257(9) Uani 1 1 d . . .
O3 O 0.6405(6) 0.8292(8) 0.5709(4) 0.0217(8) Uani 1 1 d . . .
O4 O 0.8529(6) 0.6406(8) 0.3400(4) 0.0226(8) Uani 1 1 d . . .
O5 O 0.8891(6) 0.1900(9) 0.3605(4) 0.0256(9) Uani 1 1 d . . .
B1 B 0.6610(8) 0.5715(12) 0.5905(5) 0.0179(11) Uani 1 1 d . . .
B2 B 0.8424(8) 0.4244(12) 0.4052(6) 0.0191(11) Uani 1 1 d . . .

loop_
_atom_site_aniso_label
_atom_site_aniso_U_11
_atom_site_aniso_U_22
_atom_site_aniso_U_33
_atom_site_aniso_U_23
_atom_site_aniso_U_13
_atom_site_aniso_U_12
Cd1 0.0114(3) 0.0130(3) 0.0125(3) 0.0019(2) 0.00067(19) 0.0005(2)
Ca1 0.0114(3) 0.0130(3) 0.0125(3) 0.0019(2) 0.00067(19) 0.0005(2)
Ca2 0.0119(4) 0.0124(4) 0.0186(5) -0.0036(3) -0.0024(3) 0.0009(3)
O1 0.033(2) 0.027(2) 0.024(2) 0.0035(17) 0.0054(17) 0.0062(18)
O2 0.031(2) 0.026(2) 0.0206(19) 0.0009(16) 0.0012(16) -0.0065(17)
O3 0.0232(19) 0.0212(19) 0.0207(19) 0.0007(15) 0.0000(14) 0.0022(16)
O4 0.0247(19) 0.022(2) 0.0208(19) 0.0014(16) 0.0018(15) -0.0016(16)
O5 0.026(2) 0.020(2) 0.031(2) -0.0014(17) 0.0019(17) 0.0007(16)
B1 0.017(2) 0.019(3) 0.017(3) 0.001(2) -0.0022(19) 0.000(2)
B2 0.015(2) 0.019(3) 0.024(3) -0.002(2) -0.001(2) 0.000(2)

loop_
_atom_type_symbol
_atom_type_description
_atom_type_scat_dispersion_real
_atom_type_scat_dispersion_imag
_atom_type_scat_source
B B 0.0013 0.0007 'International Tables Vol C Tables 4.2.6.8 and 6.1.1.4'
O O 0.0106 0.0060 'International Tables Vol C Tables 4.2.6.8 and 6.1.1.4'
Ca Ca 0.2262 0.3064 'International Tables Vol C Tables 4.2.6.8 and 6.1.1.4'
Cd Cd -0.8075 1.2024 'International Tables Vol C Tables 4.2.6.8 and 6.1.1.4'

loop_
_geom_angle_atom_site_label_1
_geom_angle_atom_site_label_2
_geom_angle_atom_site_label_3
_geom_angle
_geom_angle_site_symmetry_1
_geom_angle_site_symmetry_3
_geom_angle_publ_flag
O4 Cd1 O2 96.70(15) . 4_575 ?
O4 Cd1 O3 167.29(15) . 3_676 ?
O2 Cd1 O3 95.34(15) 4_575 3_676 ?
O4 Cd1 O5 75.87(15) . 1_565 ?
O2 Cd1 O5 79.61(16) 4_575 1_565 ?
O3 Cd1 O5 110.46(15) 3_676 1_565 ?
O4 Cd1 O2 85.59(16) . 3_666 ?
O2 Cd1 O2 92.22(12) 4_575 3_666 ?
O3 Cd1 O2 89.87(16) 3_676 3_666 ?
O5 Cd1 O2 158.58(16) 1_565 3_666 ?
O4 Cd1 O3 87.89(14) . . ?
O2 Cd1 O3 173.29(16) 4_575 . ?
O3 Cd1 O3 80.49(15) 3_676 . ?
O5 Cd1 O3 96.85(15) 1_565 . ?
O2 Cd1 O3 93.02(15) 3_666 . ?
O5 Ca2 O4 76.76(16) 2_755 2_745 ?
O5 Ca2 O3 93.64(15) 2_755 4_575 ?
O4 Ca2 O3 153.19(15) 2_745 4_575 ?
O5 Ca2 O1 124.99(16) 2_755 4_565 ?
O4 Ca2 O1 80.30(16) 2_745 4_565 ?
O3 Ca2 O1 85.25(16) 4_575 4_565 ?
O5 Ca2 O4 80.15(15) 2_755 . ?
O4 Ca2 O4 113.14(9) 2_745 . ?
O3 Ca2 O4 89.20(15) 4_575 . ?
O1 Ca2 O4 154.50(15) 4_565 . ?
O5 Ca2 O5 112.96(11) 2_755 . ?
O4 Ca2 O5 76.66(14) 2_745 . ?
O3 Ca2 O5 129.73(15) 4_575 . ?
O1 Ca2 O5 109.14(16) 4_565 . ?
O4 Ca2 O5 57.06(15) . . ?
O5 Ca2 O2 176.41(15) 2_755 4_565 ?
O4 Ca2 O2 105.71(15) 2_745 4_565 ?
O3 Ca2 O2 83.01(14) 4_575 4_565 ?
O1 Ca2 O2 53.62(14) 4_565 4_565 ?
O4 Ca2 O2 101.02(14) . 4_565 ?
O5 Ca2 O2 70.35(14) . 4_565 ?
B2 O1 B1 138.5(5) . . ?
B2 O1 Ca2 123.1(4) . 4_566 ?
B1 O1 Ca2 98.1(3) . 4_566 ?
B1 O2 Ca1 120.1(4) . 4_576 ?
B1 O2 Cd1 120.1(4) . 4_576 ?
B1 O2 Cd1 121.1(4) . 3_666 ?
Ca1 O2 Cd1 117.54(19) 4_576 3_666 ?
Cd1 O2 Cd1 117.54(19) 4_576 3_666 ?
B1 O2 Ca1 121.1(4) . 3_666 ?
Ca1 O2 Ca1 117.54(19) 4_576 3_666 ?
Cd1 O2 Ca1 117.54(19) 4_576 3_666 ?
B1 O2 Ca2 89.5(3) . 4_566 ?
Ca1 O2 Ca2 104.11(17) 4_576 4_566 ?
Cd1 O2 Ca2 104.11(17) 4_576 4_566 ?
Cd1 O2 Ca2 87.80(15) 3_666 4_566 ?
Ca1 O2 Ca2 87.80(15) 3_666 4_566 ?
B1 O3 Ca1 123.4(4) . 3_676 ?
B1 O3 Cd1 123.4(4) . 3_676 ?
B1 O3 Ca2 116.0(3) . 4_576 ?
Ca1 O3 Ca2 95.11(15) 3_676 4_576 ?
Cd1 O3 Ca2 95.11(15) 3_676 4_576 ?
B1 O3 Cd1 111.9(4) . . ?
Ca1 O3 Cd1 99.51(15) 3_676 . ?
Cd1 O3 Cd1 99.51(15) 3_676 . ?
Ca2 O3 Cd1 108.59(17) 4_576 . ?
B2 O4 Cd1 114.2(4) . . ?
B2 O4 Ca2 122.8(4) . 2_755 ?
Cd1 O4 Ca2 104.11(17) . 2_755 ?
B2 O4 Ca2 92.6(3) . . ?
Cd1 O4 Ca2 121.95(18) . . ?
Ca2 O4 Ca2 101.52(16) 2_755 . ?
B2 O5 Ca2 145.7(4) . 2_745 ?
B2 O5 Ca1 106.5(3) . 1_545 ?
Ca2 O5 Ca1 103.25(18) 2_745 1_545 ?
B2 O5 Cd1 106.5(3) . 1_545 ?
Ca2 O5 Cd1 103.25(18) 2_745 1_545 ?
B2 O5 Ca2 87.8(4) . . ?
Ca2 O5 Ca2 100.28(17) 2_745 . ?
Ca1 O5 Ca2 105.66(17) 1_545 . ?
Cd1 O5 Ca2 105.66(17) 1_545 . ?
O2 B1 O3 128.2(6) . . ?
O2 B1 O1 111.0(5) . . ?
O3 B1 O1 120.7(5) . . ?
O4 B2 O5 120.6(5) . . ?
O4 B2 O1 124.3(5) . . ?
O5 B2 O1 115.0(5) . . ?

loop_
_geom_bond_atom_site_label_1
_geom_bond_atom_site_label_2
_geom_bond_distance
_geom_bond_site_symmetry_2
_geom_bond_publ_flag
Cd1 O4 2.284(4) . ?
Cd1 O2 2.287(4) 4_575 ?
Cd1 O3 2.359(4) 3_676 ?
Cd1 O5 2.380(4) 1_565 ?
Cd1 O2 2.400(4) 3_666 ?
Cd1 O3 2.414(4) . ?
Ca2 O5 2.275(4) 2_755 ?
Ca2 O4 2.344(4) 2_745 ?
Ca2 O3 2.403(4) 4_575 ?
Ca2 O1 2.413(5) 4_565 ?
Ca2 O4 2.416(4) . ?
Ca2 O5 2.523(5) . ?
Ca2 O2 2.661(5) 4_565 ?
O1 B2 1.399(8) . ?
O1 B1 1.436(8) . ?
O1 Ca2 2.413(5) 4_566 ?
O2 B1 1.353(7) . ?
O2 Ca1 2.287(4) 4_576 ?
O2 Cd1 2.287(4) 4_576 ?
O2 Cd1 2.400(4) 3_666 ?
O2 Ca1 2.400(4) 3_666 ?
O2 Ca2 2.661(5) 4_566 ?
O3 B1 1.361(7) . ?
O3 Ca1 2.359(4) 3_676 ?
O3 Cd1 2.359(4) 3_676 ?
O3 Ca2 2.403(4) 4_576 ?
O4 B2 1.352(8) . ?
O4 Ca2 2.344(4) 2_755 ?
O5 B2 1.366(8) . ?
O5 Ca2 2.275(4) 2_745 ?
O5 Ca1 2.380(4) 1_545 ?
O5 Cd1 2.380(4) 1_545 ?
